data_1545178
loop_
_publ_author_name
'Rovira, Alexander R.'
'Fin, Andrea'
'Tor, Yitzhak'

_publ_section_title
;
 Expanding a fluorescent RNA alphabet: synthesis, photophysics and utility
 of isothiazole-derived purine nucleoside surrogates.
;
_journal_issue 4
_journal_name_full 'Chemical science'
_journal_page_first 2983
_journal_page_last 2993
_journal_paper_doi 10.1039/c6sc05354h
_journal_volume 8
_journal_year 2017
_chemical_absolute_configuration ad
_chemical_formula_moiety 'C10 H11 N3 O6 S'
_chemical_formula_sum 'C10 H11 N3 O6 S'
_chemical_formula_weight 301.28
_space_group_crystal_system monoclinic
_space_group_IT_number 4
_space_group_name_Hall 'P 2yb'
_space_group_name_H-M_alt 'P 1 21 1'
_symmetry_space_group_name_Hall 'P 2yb'
_symmetry_space_group_name_H-M 'P 1 21 1'
_atom_sites_solution_hydrogens geom
_audit_creation_date 2016-06-26
_audit_creation_method
;
Olex2 1.2
(compiled 2016.02.19 svn.r3266 for OlexSys, GUI svn.r5155)
;
_audit_update_record
;
2016-12-06 deposited with the CCDC.
2017-01-27 downloaded from the CCDC.
;
_cell_angle_alpha 90
_cell_angle_beta 98.748(2)
_cell_angle_gamma 90
_cell_formula_units_Z 4
_cell_length_a 6.8159(3)
_cell_length_b 9.9720(5)
_cell_length_c 17.7839(8)
_cell_measurement_reflns_used 9950
_cell_measurement_temperature 100(2)
_cell_measurement_theta_max 68.40
_cell_measurement_theta_min 2.51
_cell_volume 1194.68(10)
_computing_cell_refinement 'SAINT v8.34A (Bruker, 2013)'
_computing_data_collection 'APEX2 v2014.9-0 (Bruker, 2014)'
_computing_data_reduction 'SAINT v8.34A (Bruker, 2013)'
_computing_molecular_graphics 'Olex2 (Dolomanov et al., 2009)'
_computing_publication_material 'Olex2 (Dolomanov et al., 2009)'
_computing_structure_refinement 'XL (Sheldrick, 2008)'
_computing_structure_solution 'ShelXT (Sheldrick, 2008)'
_diffrn_ambient_temperature 100.0
_diffrn_detector 'Bruker APEX-II CCD'
_diffrn_detector_area_resol_mean 7.9
_diffrn_detector_type 'CCD Area Detector'
_diffrn_measured_fraction_theta_full 0.987
_diffrn_measured_fraction_theta_max 0.971
_diffrn_measurement_device 'Kappa Four-Circle Diffractometer'
_diffrn_measurement_device_type 'Bruker APEX-II CCD'
_diffrn_measurement_method '\f and \w scans'
_diffrn_radiation_monochromator 'Double Bounce Multilayer Mirrors'
_diffrn_radiation_probe x-ray
_diffrn_radiation_type CuK\a
_diffrn_radiation_wavelength 1.54178
_diffrn_reflns_av_unetI/netI 0.0412
_diffrn_reflns_Laue_measured_fraction_full 0.987
_diffrn_reflns_Laue_measured_fraction_max 0.971
_diffrn_reflns_limit_h_max 8
_diffrn_reflns_limit_h_min -8
_diffrn_reflns_limit_k_max 11
_diffrn_reflns_limit_k_min -11
_diffrn_reflns_limit_l_max 21
_diffrn_reflns_limit_l_min -21
_diffrn_reflns_number 6325
_diffrn_reflns_point_group_measured_fraction_full 0.982
_diffrn_reflns_point_group_measured_fraction_max 0.963
_diffrn_reflns_theta_full 67.679
_diffrn_reflns_theta_max 68.650
_diffrn_reflns_theta_min 2.514
_diffrn_source 'Micro Focus Rotating Anode'
_diffrn_source_type 'Bruker FR-591'
_diffrn_standards_number 0
_exptl_absorpt_coefficient_mu 2.752
_exptl_absorpt_correction_T_max 0.821
_exptl_absorpt_correction_T_min 0.645
_exptl_absorpt_correction_type multi-scan
_exptl_absorpt_process_details
;
 TWINABS-2012/1 (Bruker,2012) was used for absorption correction.
 
For component 1:
 wR2(int) was 0.1133 before and 0.0568 after correction.
 The Ratio of minimum to maximum transmission not present.
 The \l/2 correction factor is Not present
 
For component 2:
 wR2(int) was 0.1163 before and 0.0602 after correction.
 The Ratio of minimum to maximum transmission is 0.63.
 The \l/2 correction factor is Not present

Final HKLF 4 output contains 20179 reflections, Rint = 0.0498
 (17898 with I > 3sig(I), Rint = 0.0491)
;
_exptl_crystal_colour colourless
_exptl_crystal_colour_primary colourless
_exptl_crystal_density_diffrn 1.675
_exptl_crystal_description block
_exptl_crystal_F_000 624
_exptl_crystal_size_max 0.25
_exptl_crystal_size_mid 0.17
_exptl_crystal_size_min 0.1
_refine_diff_density_max 0.222
_refine_diff_density_min -0.239
_refine_diff_density_rms 0.052
_refine_ls_abs_structure_details
;
 Flack x determined using 1764 quotients [(I+)-(I-)]/[(I+)+(I-)]
 (Parsons, Flack and Wagner, Acta Cryst. B69 (2013) 249-259).
;
_refine_ls_abs_structure_Flack 0.046(8)
_refine_ls_extinction_method none
_refine_ls_goodness_of_fit_ref 1.109
_refine_ls_hydrogen_treatment constr
_refine_ls_matrix_type full
_refine_ls_number_parameters 368
_refine_ls_number_reflns 6325
_refine_ls_number_restraints 1
_refine_ls_restrained_S_all 1.109
_refine_ls_R_factor_all 0.0312
_refine_ls_R_factor_gt 0.0307
_refine_ls_shift/su_max 0.000
_refine_ls_shift/su_mean 0.000
_refine_ls_structure_factor_coef Fsqd
_refine_ls_weighting_details 'w=1/[\s^2^(Fo^2^)+(0.0493P)^2^+0.2743P] where P=(Fo^2^+2Fc^2^)/3'
_refine_ls_weighting_scheme calc
_refine_ls_wR_factor_gt 0.0865
_refine_ls_wR_factor_ref 0.0868
_reflns_Friedel_coverage 0.869
_reflns_Friedel_fraction_full 0.975
_reflns_Friedel_fraction_max 0.955
_reflns_number_gt 6211
_reflns_number_total 6325
_reflns_threshold_expression 'I > 2\s(I)'
_cod_data_source_file c6sc05354h2.cif
_cod_data_source_block tz-xan
_cod_depositor_comments
;
The following automatic conversions were performed:

'_diffrn_radiation_probe' value 'X-ray' changed to 'x-ray' according
to
/usr/data/users/saulius/crontab/automatic-downloads/rss-feeds/RSC/lib/dictionaries/cif_core.dic
dictionary named 'cif_core.dic' version 2.4.2 from 2011-04-26.

Automatic conversion script
Id: cif_fix_values 4268 2015-11-12 08:31:59Z antanas 

 Adding full bibliography for 1545178--1545180.cif.

 Adding full bibliography for 1545178--1545180.cif.
;
_cod_database_code 1545178
_shelx_space_group_comment
;
The symmetry employed for this shelxl refinement is uniquely defined
by the following loop, which should always be used as a source of
symmetry information in preference to the above space-group names.
They are only intended as comments.
;
_olex2_refinement_description
;
1. Twinned data refinement
 Scales: 0.6253(13) 0.3747(13)
2. Fixed Uiso
 At 1.2 times of:
  All C(H) groups, All C(H,H) groups, All N(H) groups
 At 1.5 times of:
  All O(H) groups
3.a Ternary CH refined with riding coordinates:
 C6(H6A), C7(H7), C8(H8), C9(H9), C6'(H6'A), C7'(H7'), C8'(H8'), C9'(H9')
3.b Secondary CH2 refined with riding coordinates:
 C10(H10A,H10B), C10'(H10C,H10D)
3.c Aromatic/amide H refined with riding coordinates:
 N1(H1), N2(H2), N1'(H1'), N2'(H2')
3.d Idealised tetrahedral OH refined as rotating group:
 O4(H4), O5(H5), O6(H6), O4'(H4'), O5'(H5'), O6'(H6')
;
_shelx_shelxl_version_number 2014/7
_olex2_submission_special_instructions 'No special instructions were received'

loop_
_space_group_symop_operation_xyz
'x, y, z'
'-x, y+1/2, -z'

loop_
_atom_site_label
_atom_site_type_symbol
_atom_site_fract_x
_atom_site_fract_y
_atom_site_fract_z
_atom_site_U_iso_or_equiv
_atom_site_adp_type
_atom_site_occupancy
_atom_site_site_symmetry_order
_atom_site_calc_flag
_atom_site_refinement_flags_posn
S1 S 1.14015(16) 0.42683(12) 0.76811(6) 0.0143(3) Uani 1 1 d .
O1 O 0.3257(5) 0.2011(4) 0.66730(17) 0.0156(7) Uani 1 1 d .
O2 O 0.7826(5) 0.1191(4) 0.87416(18) 0.0236(8) Uani 1 1 d .
O3 O 0.7760(5) 0.6143(3) 0.62603(16) 0.0136(7) Uani 1 1 d .
O4 O 1.0732(5) 0.3922(3) 0.53251(18) 0.0146(7) Uani 1 1 d .
H4 H 1.0604 0.3087 0.5276 0.022 Uiso 1 1 calc GR
O5 O 0.9758(5) 0.6358(3) 0.48015(17) 0.0129(7) Uani 1 1 d .
H5 H 1.0343 0.5929 0.4495 0.019 Uiso 1 1 calc GR
O6 O 0.4486(5) 0.4748(3) 0.54944(18) 0.0168(8) Uani 1 1 d .
H6 H 0.3269 0.4583 0.5470 0.025 Uiso 1 1 calc GR
N1 N 0.6066(6) 0.3272(4) 0.6792(2) 0.0113(8) Uani 1 1 d .
H1 H 0.5622 0.3748 0.6385 0.014 Uiso 1 1 calc R
N2 N 0.5608(6) 0.1671(4) 0.7706(2) 0.0153(9) Uani 1 1 d .
H2 H 0.4813 0.1073 0.7864 0.018 Uiso 1 1 calc R
N3 N 1.0490(6) 0.3143(4) 0.8205(2) 0.0164(9) Uani 1 1 d .
C1 C 0.4884(7) 0.2311(5) 0.7025(2) 0.0127(10) Uani 1 1 d .
C2 C 0.7387(7) 0.1848(5) 0.8160(3) 0.0155(11) Uani 1 1 d .
C3 C 0.8660(7) 0.2851(5) 0.7866(2) 0.0140(10) Uani 1 1 d .
C4 C 0.7960(7) 0.3524(5) 0.7180(2) 0.0125(10) Uani 1 1 d .
C5 C 0.9396(7) 0.4366(5) 0.6981(2) 0.0130(10) Uani 1 1 d .
C6 C 0.9362(7) 0.5225(5) 0.6289(2) 0.0126(10) Uani 1 1 d .
H6A H 1.0638 0.5733 0.6325 0.015 Uiso 1 1 calc R
C7 C 0.8986(6) 0.4470(5) 0.5532(2) 0.0103(9) Uani 1 1 d .
H7 H 0.7974 0.3751 0.5552 0.012 Uiso 1 1 calc R
C8 C 0.8134(7) 0.5579(5) 0.4988(2) 0.0108(10) Uani 1 1 d .
H8 H 0.7287 0.5215 0.4525 0.013 Uiso 1 1 calc R
C9 C 0.6942(7) 0.6431(5) 0.5471(2) 0.0115(10) Uani 1 1 d .
H9 H 0.7151 0.7401 0.5364 0.014 Uiso 1 1 calc R
C10 C 0.4753(7) 0.6139(5) 0.5355(3) 0.0149(10) Uani 1 1 d .
H10A H 0.4095 0.6685 0.5709 0.018 Uiso 1 1 calc R
H10B H 0.4155 0.6366 0.4828 0.018 Uiso 1 1 calc R
S1' S 0.52291(18) 0.71535(12) 0.75105(6) 0.0163(3) Uani 1 1 d .
O1' O 1.3249(5) 0.9707(3) 0.82026(18) 0.0195(8) Uani 1 1 d .
O2' O 0.8118(5) 1.0368(4) 0.62807(18) 0.0191(8) Uani 1 1 d .
O3' O 0.6216(5) 0.5260(3) 0.87747(16) 0.0152(7) Uani 1 1 d .
O4' O 0.9757(5) 0.7554(3) 0.97620(19) 0.0170(7) Uani 1 1 d .
H4' H 0.9638 0.8387 0.9810 0.026 Uiso 1 1 calc GR
O5' O 0.9174(5) 0.5134(3) 1.03265(18) 0.0178(7) Uani 1 1 d .
H5' H 0.9961 0.5619 1.0618 0.027 Uiso 1 1 calc GR
O6' O 0.3297(5) 0.6554(3) 0.9487(2) 0.0208(8) Uani 1 1 d .
H6' H 0.2315 0.6756 0.9698 0.031 Uiso 1 1 calc GR
N1' N 1.0636(6) 0.8293(4) 0.8146(2) 0.0160(9) Uani 1 1 d .
H1' H 1.1253 0.7790 0.8514 0.019 Uiso 1 1 calc R
N2' N 1.0672(6) 0.9971(4) 0.7236(2) 0.0158(9) Uani 1 1 d .
H2' H 1.1364 1.0590 0.7041 0.019 Uiso 1 1 calc R
N3' N 0.5831(6) 0.8359(4) 0.6964(2) 0.0165(9) Uani 1 1 d .
C1' C 1.1626(7) 0.9344(5) 0.7890(2) 0.0152(10) Uani 1 1 d .
C2' C 0.8765(8) 0.9746(5) 0.6851(3) 0.0141(11) Uani 1 1 d .
C3' C 0.7705(8) 0.8697(5) 0.7211(3) 0.0146(10) Uani 1 1 d .
C4' C 0.8671(7) 0.7983(5) 0.7842(2) 0.0140(10) Uani 1 1 d .
C5' C 0.7458(7) 0.7046(5) 0.8090(3) 0.0155(11) Uani 1 1 d .
C6' C 0.7813(7) 0.6182(5) 0.8784(2) 0.0138(10) Uani 1 1 d .
H6'A H 0.9087 0.5679 0.8795 0.017 Uiso 1 1 calc R
C7' C 0.7859(7) 0.6976(5) 0.9529(2) 0.0121(10) Uani 1 1 d .
H7' H 0.6800 0.7679 0.9473 0.015 Uiso 1 1 calc R
C8' C 0.7399(7) 0.5872(5) 1.0065(2) 0.0127(10) Uani 1 1 d .
H8' H 0.6790 0.6240 1.0499 0.015 Uiso 1 1 calc R
C9' C 0.5958(7) 0.4972(5) 0.9558(2) 0.0137(10) Uani 1 1 d .
H9' H 0.6322 0.4015 0.9675 0.016 Uiso 1 1 calc R
C10' C 0.3820(7) 0.5178(5) 0.9646(3) 0.0167(11) Uani 1 1 d .
H10C H 0.2962 0.4585 0.9289 0.020 Uiso 1 1 calc R
H10D H 0.3621 0.4949 1.0171 0.020 Uiso 1 1 calc R

loop_
_atom_site_aniso_label
_atom_site_aniso_U_11
_atom_site_aniso_U_22
_atom_site_aniso_U_33
_atom_site_aniso_U_23
_atom_site_aniso_U_13
_atom_site_aniso_U_12
S1 0.0103(5) 0.0176(6) 0.0145(5) 0.0000(5) -0.0002(4) -0.0012(5)
O1 0.0103(17) 0.0175(19) 0.0182(16) 0.0036(14) 0.0000(13) -0.0040(15)
O2 0.021(2) 0.029(2) 0.0192(16) 0.0117(15) -0.0038(14) -0.0054(17)
O3 0.0131(18) 0.0150(18) 0.0130(15) -0.0017(13) 0.0032(12) 0.0032(14)
O4 0.0112(17) 0.0078(17) 0.0266(16) 0.0009(13) 0.0081(14) 0.0002(14)
O5 0.0131(18) 0.0100(18) 0.0174(16) 0.0001(12) 0.0086(13) -0.0013(14)
O6 0.0100(18) 0.0153(19) 0.0247(17) 0.0063(13) 0.0010(15) -0.0018(14)
N1 0.009(2) 0.012(2) 0.0121(17) 0.0027(15) -0.0014(14) 0.0004(17)
N2 0.014(2) 0.016(2) 0.0154(19) 0.0009(15) 0.0018(16) -0.0041(17)
N3 0.014(2) 0.019(2) 0.0160(18) -0.0010(17) 0.0005(16) 0.0004(19)
C1 0.012(2) 0.011(3) 0.015(2) -0.0017(18) 0.0042(18) 0.002(2)
C2 0.015(3) 0.017(3) 0.014(2) 0.0004(18) 0.0020(19) 0.001(2)
C3 0.014(2) 0.013(3) 0.014(2) 0.0008(18) 0.0013(19) 0.001(2)
C4 0.014(2) 0.011(2) 0.012(2) -0.0012(18) 0.0007(18) 0.000(2)
C5 0.010(2) 0.011(2) 0.017(2) -0.007(2) 0.0020(17) 0.000(2)
C6 0.008(2) 0.011(2) 0.019(2) 0.0007(19) 0.0025(17) -0.0006(19)
C7 0.008(2) 0.008(2) 0.0162(19) 0.0016(18) 0.0053(17) -0.0017(19)
C8 0.005(2) 0.012(2) 0.016(2) 0.0007(17) 0.0031(18) -0.004(2)
C9 0.010(2) 0.010(2) 0.014(2) 0.0011(17) 0.0041(18) -0.001(2)
C10 0.012(3) 0.016(3) 0.017(2) 0.0032(19) 0.0040(18) 0.002(2)
S1' 0.0141(6) 0.0152(6) 0.0205(5) 0.0013(5) 0.0060(5) -0.0002(5)
O1' 0.025(2) 0.018(2) 0.0160(15) 0.0002(13) 0.0044(15) -0.0088(16)
O2' 0.017(2) 0.020(2) 0.0206(17) 0.0067(14) 0.0063(14) 0.0005(15)
O3' 0.0167(19) 0.0147(18) 0.0148(14) -0.0029(13) 0.0047(13) -0.0068(14)
O4' 0.0107(18) 0.0097(18) 0.0301(18) 0.0001(14) 0.0012(14) -0.0010(14)
O5' 0.0148(19) 0.0130(18) 0.0238(17) 0.0025(14) -0.0036(14) 0.0011(15)
O6' 0.017(2) 0.0173(18) 0.0300(18) 0.0057(15) 0.0085(15) 0.0031(16)
N1' 0.020(2) 0.015(2) 0.0143(18) 0.0015(16) 0.0053(17) -0.0056(19)
N2' 0.021(2) 0.011(2) 0.0170(18) 0.0018(16) 0.0090(17) -0.0055(18)
N3' 0.016(2) 0.014(2) 0.0209(19) 0.0002(17) 0.0074(16) 0.0023(18)
C1' 0.020(3) 0.014(2) 0.0132(19) -0.003(2) 0.0072(19) -0.004(2)
C2' 0.017(3) 0.014(3) 0.014(2) -0.0048(18) 0.0088(19) 0.001(2)
C3' 0.018(3) 0.012(2) 0.016(2) -0.0029(18) 0.0069(19) -0.001(2)
C4' 0.017(3) 0.012(3) 0.015(2) -0.0022(18) 0.006(2) -0.0011(19)
C5' 0.018(3) 0.013(3) 0.017(2) -0.0040(19) 0.0082(19) 0.003(2)
C6' 0.013(2) 0.012(2) 0.018(2) -0.0011(19) 0.0052(18) 0.000(2)
C7' 0.009(2) 0.010(2) 0.018(2) -0.0017(18) 0.0039(17) 0.001(2)
C8' 0.007(2) 0.014(3) 0.017(2) 0.0009(18) 0.0033(18) 0.003(2)
C9' 0.017(3) 0.011(2) 0.014(2) 0.0009(18) 0.0040(19) -0.002(2)
C10' 0.015(3) 0.017(3) 0.018(2) 0.001(2) 0.0027(19) -0.004(2)

loop_
_atom_type_symbol
_atom_type_description
_atom_type_scat_dispersion_real
_atom_type_scat_dispersion_imag
_atom_type_scat_source
C C 0.0181 0.0091 'International Tables Vol C Tables 4.2.6.8 and 6.1.1.4'
H H 0.0000 0.0000 'International Tables Vol C Tables 4.2.6.8 and 6.1.1.4'
N N 0.0311 0.0180 'International Tables Vol C Tables 4.2.6.8 and 6.1.1.4'
O O 0.0492 0.0322 'International Tables Vol C Tables 4.2.6.8 and 6.1.1.4'
S S 0.3331 0.5567 'International Tables Vol C Tables 4.2.6.8 and 6.1.1.4'

loop_
_geom_angle_atom_site_label_1
_geom_angle_atom_site_label_2
_geom_angle_atom_site_label_3
_geom_angle
N3 S1 C5 97.1(2)
C6 O3 C9 109.9(3)
C7 O4 H4 109.5
C8 O5 H5 109.5
C10 O6 H6 109.5
C1 N1 H1 119.1
C1 N1 C4 121.7(4)
C4 N1 H1 119.1
C1 N2 H2 115.7
C2 N2 H2 115.7
C2 N2 C1 128.5(4)
C3 N3 S1 107.5(3)
O1 C1 N1 123.3(4)
O1 C1 N2 120.5(4)
N1 C1 N2 116.2(4)
O2 C2 N2 120.9(5)
O2 C2 C3 125.7(4)
N2 C2 C3 113.4(4)
N3 C3 C2 123.3(4)
N3 C3 C4 117.2(5)
C4 C3 C2 119.4(4)
N1 C4 C3 120.6(4)
C5 C4 N1 128.7(4)
C5 C4 C3 110.7(4)
C4 C5 S1 107.4(4)
C4 C5 C6 129.6(4)
C6 C5 S1 122.9(4)
O3 C6 C5 108.3(4)
O3 C6 H6A 109.4
O3 C6 C7 105.1(3)
C5 C6 H6A 109.4
C5 C6 C7 114.9(4)
C7 C6 H6A 109.4
O4 C7 C6 112.7(4)
O4 C7 H7 110.2
O4 C7 C8 111.8(3)
C6 C7 H7 110.2
C8 C7 C6 101.4(4)
C8 C7 H7 110.2
O5 C8 C7 107.9(4)
O5 C8 H8 112.1
O5 C8 C9 108.9(4)
C7 C8 H8 112.1
C7 C8 C9 103.4(4)
C9 C8 H8 112.1
O3 C9 C8 105.9(4)
O3 C9 H9 109.2
O3 C9 C10 108.6(3)
C8 C9 H9 109.2
C10 C9 C8 114.6(4)
C10 C9 H9 109.2
O6 C10 C9 108.4(4)
O6 C10 H10A 110.0
O6 C10 H10B 110.0
C9 C10 H10A 110.0
C9 C10 H10B 110.0
H10A C10 H10B 108.4
N3' S1' C5' 97.1(2)
C6' O3' C9' 108.6(3)
C7' O4' H4' 109.5
C8' O5' H5' 109.5
C10' O6' H6' 109.5
C1' N1' H1' 118.8
C1' N1' C4' 122.3(4)
C4' N1' H1' 118.8
C1' N2' H2' 115.8
C1' N2' C2' 128.4(4)
C2' N2' H2' 115.8
C3' N3' S1' 107.8(3)
O1' C1' N1' 122.6(4)
O1' C1' N2' 121.7(5)
N1' C1' N2' 115.6(4)
O2' C2' N2' 121.5(5)
O2' C2' C3' 125.9(5)
N2' C2' C3' 112.5(4)
N3' C3' C2' 123.2(4)
N3' C3' C4' 116.5(5)
C4' C3' C2' 120.4(5)
N1' C4' C3' 120.0(5)
C5' C4' N1' 128.1(4)
C5' C4' C3' 111.8(5)
C4' C5' S1' 106.9(4)
C4' C5' C6' 129.2(4)
C6' C5' S1' 123.6(4)
O3' C6' C5' 109.6(4)
O3' C6' H6'A 109.7
O3' C6' C7' 104.9(3)
C5' C6' H6'A 109.7
C5' C6' C7' 113.2(4)
C7' C6' H6'A 109.7
O4' C7' C6' 111.0(4)
O4' C7' H7' 110.8
O4' C7' C8' 112.1(4)
C6' C7' H7' 110.8
C8' C7' C6' 100.8(4)
C8' C7' H7' 110.8
O5' C8' C7' 109.4(4)
O5' C8' H8' 111.5
O5' C8' C9' 109.1(4)
C7' C8' H8' 111.5
C7' C8' C9' 103.4(4)
C9' C8' H8' 111.5
O3' C9' C8' 106.8(4)
O3' C9' H9' 108.8
O3' C9' C10' 109.4(4)
C8' C9' H9' 108.8
C10' C9' C8' 114.0(4)
C10' C9' H9' 108.8
O6' C10' C9' 109.1(4)
O6' C10' H10C 109.9
O6' C10' H10D 109.9
C9' C10' H10C 109.9
C9' C10' H10D 109.9
H10C C10' H10D 108.3

loop_
_geom_bond_atom_site_label_1
_geom_bond_atom_site_label_2
_geom_bond_distance
S1 N3 1.640(4)
S1 C5 1.706(4)
O1 C1 1.225(6)
O2 C2 1.222(6)
O3 C6 1.420(6)
O3 C9 1.458(5)
O4 H4 0.8400
O4 C7 1.409(5)
O5 H5 0.8400
O5 C8 1.432(5)
O6 H6 0.8400
O6 C10 1.425(6)
N1 H1 0.8800
N1 C1 1.357(6)
N1 C4 1.391(6)
N2 H2 0.8800
N2 C1 1.391(6)
N2 C2 1.363(6)
N3 C3 1.332(6)
C2 C3 1.471(7)
C3 C4 1.411(7)
C4 C5 1.376(7)
C5 C6 1.496(6)
C6 H6A 1.0000
C6 C7 1.530(6)
C7 H7 1.0000
C7 C8 1.524(6)
C8 H8 1.0000
C8 C9 1.526(6)
C9 H9 1.0000
C9 C10 1.503(6)
C10 H10A 0.9900
C10 H10B 0.9900
S1' N3' 1.637(4)
S1' C5' 1.704(5)
O1' C1' 1.215(6)
O2' C2' 1.213(6)
O3' C6' 1.423(6)
O3' C9' 1.460(5)
O4' H4' 0.8400
O4' C7' 1.420(5)
O5' H5' 0.8400
O5' C8' 1.432(6)
O6' H6' 0.8400
O6' C10' 1.435(6)
N1' H1' 0.8800
N1' C1' 1.361(7)
N1' C4' 1.401(6)
N2' H2' 0.8800
N2' C1' 1.391(6)
N2' C2' 1.392(6)
N3' C3' 1.329(6)
C2' C3' 1.473(7)
C3' C4' 1.405(7)
C4' C5' 1.364(7)
C5' C6' 1.495(6)
C6' H6'A 1.0000
C6' C7' 1.539(6)
C7' H7' 1.0000
C7' C8' 1.520(6)
C8' H8' 1.0000
C8' C9' 1.520(6)
C9' H9' 1.0000
C9' C10' 1.502(6)
C10' H10C 0.9900
C10' H10D 0.9900

loop_
_geom_hbond_atom_site_label_D
_geom_hbond_atom_site_label_H
_geom_hbond_atom_site_label_A
_geom_hbond_distance_DH
_geom_hbond_distance_HA
_geom_hbond_distance_DA
_geom_hbond_angle_DHA
_geom_hbond_site_symmetry_A
O4 H4 O5 0.84 1.74 2.583(4) 177.3 2_746
O5 H5 O2' 0.84 1.94 2.761(4) 166.0 2_746
O6 H6 O4 0.84 1.83 2.661(5) 168.8 1_455
N1 H1 O6 0.88 1.93 2.810(5) 176.4 .
N2 H2 O1' 0.88 1.88 2.763(5) 176.1 1_445
O4' H4' O5' 0.84 1.95 2.685(5) 145.3 2_757
O5' H5' O2 0.84 1.84 2.647(5) 161.5 2_757
O6' H6' O4' 0.84 1.94 2.722(5) 155.6 1_455
N2' H2' O1 0.88 2.09 2.964(5) 173.7 1_665

loop_
_geom_torsion_atom_site_label_1
_geom_torsion_atom_site_label_2
_geom_torsion_atom_site_label_3
_geom_torsion_atom_site_label_4
_geom_torsion
S1 N3 C3 C2 178.3(4)
S1 N3 C3 C4 0.0(6)
S1 C5 C6 O3 -121.7(4)
S1 C5 C6 C7 121.2(4)
O2 C2 C3 N3 1.1(8)
O2 C2 C3 C4 179.3(5)
O3 C6 C7 O4 156.4(4)
O3 C6 C7 C8 36.7(4)
O3 C9 C10 O6 -62.2(5)
O4 C7 C8 O5 -39.9(5)
O4 C7 C8 C9 -155.2(4)
O5 C8 C9 O3 -92.9(4)
O5 C8 C9 C10 147.4(4)
N1 C4 C5 S1 179.6(4)
N1 C4 C5 C6 -1.4(9)
N2 C2 C3 N3 -177.4(5)
N2 C2 C3 C4 0.8(7)
N3 S1 C5 C4 1.9(4)
N3 S1 C5 C6 -177.2(4)
N3 C3 C4 N1 179.9(4)
N3 C3 C4 C5 1.4(7)
C1 N1 C4 C3 -4.8(7)
C1 N1 C4 C5 173.4(5)
C1 N2 C2 O2 -179.0(5)
C1 N2 C2 C3 -0.4(7)
C2 N2 C1 O1 178.2(5)
C2 N2 C1 N1 -2.5(7)
C2 C3 C4 N1 1.6(7)
C2 C3 C4 C5 -176.9(4)
C3 C4 C5 S1 -2.1(5)
C3 C4 C5 C6 176.9(5)
C4 N1 C1 O1 -175.7(4)
C4 N1 C1 N2 5.0(6)
C4 C5 C6 O3 59.5(6)
C4 C5 C6 C7 -57.7(7)
C5 S1 N3 C3 -1.1(4)
C5 C6 C7 O4 -84.6(5)
C5 C6 C7 C8 155.7(4)
C6 O3 C9 C8 1.5(5)
C6 O3 C9 C10 125.1(4)
C6 C7 C8 O5 80.4(4)
C6 C7 C8 C9 -34.9(4)
C7 C8 C9 O3 21.7(5)
C7 C8 C9 C10 -98.1(4)
C8 C9 C10 O6 56.0(5)
C9 O3 C6 C5 -147.5(4)
C9 O3 C6 C7 -24.2(5)
S1' N3' C3' C2' 179.4(4)
S1' N3' C3' C4' 0.2(5)
S1' C5' C6' O3' 13.9(6)
S1' C5' C6' C7' -102.8(5)
O2' C2' C3' N3' -3.6(8)
O2' C2' C3' C4' 175.6(5)
O3' C6' C7' O4' 157.8(4)
O3' C6' C7' C8' 38.8(4)
O3' C9' C10' O6' -61.8(5)
O4' C7' C8' O5' -36.9(5)
O4' C7' C8' C9' -153.1(4)
O5' C8' C9' O3' -96.2(4)
O5' C8' C9' C10' 142.8(4)
N1' C4' C5' S1' 178.6(4)
N1' C4' C5' C6' 5.8(9)
N2' C2' C3' N3' 176.6(4)
N2' C2' C3' C4' -4.2(7)
N3' S1' C5' C4' 0.2(4)
N3' S1' C5' C6' 173.5(4)
N3' C3' C4' N1' -178.9(4)
N3' C3' C4' C5' -0.1(6)
C1' N1' C4' C3' 5.3(7)
C1' N1' C4' C5' -173.3(5)
C1' N2' C2' O2' -179.8(4)
C1' N2' C2' C3' 0.0(7)
C2' N2' C1' O1' -174.4(5)
C2' N2' C1' N1' 6.6(7)
C2' C3' C4' N1' 1.8(7)
C2' C3' C4' C5' -179.3(4)
C3' C4' C5' S1' -0.1(5)
C3' C4' C5' C6' -172.9(5)
C4' N1' C1' O1' 171.9(5)
C4' N1' C1' N2' -9.1(7)
C4' C5' C6' O3' -174.3(5)
C4' C5' C6' C7' 68.9(6)
C5' S1' N3' C3' -0.2(4)
C5' C6' C7' O4' -82.8(5)
C5' C6' C7' C8' 158.2(4)
C6' O3' C9' C8' 4.7(5)
C6' O3' C9' C10' 128.5(4)
C6' C7' C8' O5' 81.2(4)
C6' C7' C8' C9' -34.9(5)
C7' C8' C9' O3' 20.1(5)
C7' C8' C9' C10' -100.8(4)
C8' C9' C10' O6' 57.6(5)
C9' O3' C6' C5' -149.2(4)
C9' O3' C6' C7' -27.4(5)

loop_
_twin_individual_id
_twin_individual_mass_fraction_refined
1 0.6253(13)
2 0.3747(13)
